data_4067517
loop_
_publ_author_name
'Kozlov, V. A.'
'Aleksanyan, D. V.'
'Nelyubina, Yu. V.'
'Lyssenko, K. A.'
'Vasil&#x2019;ev, A. A.'
'Petrovskii, P. V.'
'Odinets, I. L.'

_publ_section_title
;
 Cyclopalladation ofmeta-(Diphenylthiophosphoryloxy)benzaldimines:NCSand
 UnexpectedNCO5,6-Membered Pincer Palladium Complexes
;
_journal_issue 9
_journal_name_full Organometallics
_journal_page_first 2054
_journal_paper_doi 10.1021/om9009894
_journal_volume 29
_journal_year 2010
_chemical_formula_moiety 'C25 H19 Cl N O P Pd S, C H2 Cl2'
_chemical_formula_sum 'C26 H21 Cl3 N O P Pd S'
_chemical_formula_weight 639.22
_chemical_name_systematic
; 
 ? 
;
_space_group_IT_number 15
_symmetry_cell_setting monoclinic
_symmetry_space_group_name_Hall '-C 2yc'
_symmetry_space_group_name_H-M 'C 1 2/c 1'
_atom_sites_solution_hydrogens geom
_atom_sites_solution_primary direct
_atom_sites_solution_secondary difmap
_audit_creation_method SHELXL-97
_cell_angle_alpha 90.00
_cell_angle_beta 109.1300(10)
_cell_angle_gamma 90.00
_cell_formula_units_Z 8
_cell_length_a 31.0174(14)
_cell_length_b 9.9746(5)
_cell_length_c 17.4994(8)
_cell_measurement_reflns_used 1587
_cell_measurement_temperature 100(2)
_cell_measurement_theta_max 30
_cell_measurement_theta_min 3
_cell_volume 5115.1(4)
_computing_cell_refinement 'APEX2 (Bruker, 2005)'
_computing_data_collection 'APEX2 (Bruker, 2005)'
_computing_data_reduction 'APEX2 (Bruker, 2005)'
_computing_molecular_graphics 'SHELXTL ver. 5.1 (Sheldrick, 1998b)'
_computing_publication_material 'SHELXTL ver. 5.1 (Sheldrick, 1998b)'
_computing_structure_refinement 'SHELXTL ver. 5.1 (Sheldrick, 1998b)'
_computing_structure_solution 'SHELXTL ver. 5.1 (Sheldrick, 1998b)'
_diffrn_ambient_temperature 100(2)
_diffrn_measured_fraction_theta_full 0.998
_diffrn_measured_fraction_theta_max 0.998
_diffrn_measurement_device_type 'Bruker SMART APEX2 CCD area detector'
_diffrn_measurement_method 'phi and omega scans'
_diffrn_radiation_monochromator graphite
_diffrn_radiation_source 'fine-focus sealed tube'
_diffrn_radiation_type MoK\a
_diffrn_radiation_wavelength 0.71073
_diffrn_reflns_av_R_equivalents 0.0411
_diffrn_reflns_av_sigmaI/netI 0.0326
_diffrn_reflns_limit_h_max 42
_diffrn_reflns_limit_h_min -42
_diffrn_reflns_limit_k_max 13
_diffrn_reflns_limit_k_min -13
_diffrn_reflns_limit_l_max 23
_diffrn_reflns_limit_l_min -23
_diffrn_reflns_number 30322
_diffrn_reflns_theta_full 29.00
_diffrn_reflns_theta_max 29.00
_diffrn_reflns_theta_min 2.16
_exptl_absorpt_coefficient_mu 1.204
_exptl_absorpt_correction_T_max 0.891
_exptl_absorpt_correction_T_min 0.788
_exptl_absorpt_correction_type multi-scan
_exptl_absorpt_process_details 'APEX2 (Bruker, 2005)'
_exptl_crystal_colour colorless
_exptl_crystal_density_diffrn 1.660
_exptl_crystal_density_method 'not measured'
_exptl_crystal_description prism
_exptl_crystal_F_000 2560
_exptl_crystal_size_max 0.25
_exptl_crystal_size_mid 0.20
_exptl_crystal_size_min 0.10
_refine_diff_density_max 1.289
_refine_diff_density_min -0.740
_refine_diff_density_rms 0.089
_refine_ls_extinction_method none
_refine_ls_goodness_of_fit_ref 1.001
_refine_ls_hydrogen_treatment constr
_refine_ls_matrix_type full
_refine_ls_number_parameters 319
_refine_ls_number_reflns 6788
_refine_ls_number_restraints 0
_refine_ls_restrained_S_all 1.001
_refine_ls_R_factor_all 0.0349
_refine_ls_R_factor_gt 0.0290
_refine_ls_shift/su_max 0.002
_refine_ls_shift/su_mean 0.000
_refine_ls_structure_factor_coef Fsqd
_refine_ls_weighting_details 'calc w=1/[\s^2^(Fo^2^)+(0.0750P)^2^+0.4200P] where P=(Fo^2^+2Fc^2^)/3'
_refine_ls_weighting_scheme calc
_refine_ls_wR_factor_gt 0.0946
_refine_ls_wR_factor_ref 0.1000
_reflns_number_gt 5937
_reflns_number_total 6788
_reflns_threshold_expression I>2/s(I)
_cod_data_source_file om9009894_si_002.cif
_cod_data_source_block 4b
_cod_depositor_comments
;
The following automatic conversions were performed:

'_symmetry_cell_setting' value 'Monoclinic' changed to 'monoclinic'
according to /home/saulius/struct/CIF-dictionaries/cif_core.dic
dictionary named 'cif_core.dic' version 2.4.1 from 2010-06-29.

Automatic conversion script
Id: cif_fix_values 1715 2011-07-08 13:25:40Z adriana 
;
_cod_original_sg_symbol_H-M 'C 2/c'
_cod_database_code 4067517

loop_
_symmetry_equiv_pos_as_xyz
'x, y, z'
'-x, y, -z+1/2'
'x+1/2, y+1/2, z'
'-x+1/2, y+1/2, -z+1/2'
'-x, -y, -z'
'x, -y, z-1/2'
'-x+1/2, -y+1/2, -z'
'x+1/2, -y+1/2, z-1/2'

loop_
_atom_site_label
_atom_site_type_symbol
_atom_site_fract_x
_atom_site_fract_y
_atom_site_fract_z
_atom_site_U_iso_or_equiv
_atom_site_adp_type
_atom_site_occupancy
_atom_site_symmetry_multiplicity
_atom_site_calc_flag
_atom_site_refinement_flags
_atom_site_disorder_assembly
_atom_site_disorder_group
Pd1 Pd 0.078455(5) 0.629606(14) 0.404840(8) 0.01153(7) Uani 1 1 d . . .
Cl1 Cl 0.087469(18) 0.85770(5) 0.44221(4) 0.02072(12) Uani 1 1 d . . .
P1 P 0.165298(17) 0.46622(5) 0.38564(3) 0.01371(11) Uani 1 1 d . A .
S1 S 0.156912(18) 0.62717(5) 0.44494(3) 0.01668(12) Uani 1 1 d . . .
O1 O 0.14165(5) 0.33329(15) 0.40386(9) 0.0165(3) Uani 1 1 d . . .
N1 N 0.00842(6) 0.63368(16) 0.37065(11) 0.0138(3) Uani 1 1 d . . .
C1 C 0.09403(7) 0.3228(2) 0.38418(12) 0.0138(4) Uani 1 1 d . . .
C2 C 0.06591(7) 0.43470(19) 0.37865(11) 0.0131(4) Uani 1 1 d . . .
C3 C 0.01880(7) 0.4033(2) 0.35651(12) 0.0148(4) Uani 1 1 d . . .
C4 C 0.00161(7) 0.2733(2) 0.34435(13) 0.0182(4) Uani 1 1 d . . .
H4A H -0.0303 0.2580 0.3296 0.022 Uiso 1 1 calc R . .
C5 C 0.03164(7) 0.1660(2) 0.35394(13) 0.0191(4) Uani 1 1 d . . .
H5A H 0.0205 0.0765 0.3473 0.023 Uiso 1 1 calc R . .
C6 C 0.07786(7) 0.1914(2) 0.37324(12) 0.0175(4) Uani 1 1 d . . .
H6A H 0.0986 0.1191 0.3790 0.021 Uiso 1 1 calc R . .
C7 C 0.22433(7) 0.4213(2) 0.41571(13) 0.0181(4) Uani 1 1 d . . .
C8 C 0.2548(4) 0.513(2) 0.4616(9) 0.0291(16) Uani 0.50 1 d P A 1
H8A H 0.2443 0.5918 0.4801 0.035 Uiso 0.50 1 calc PR A 1
C8' C 0.2588(4) 0.513(2) 0.4500(9) 0.0291(16) Uani 0.50 1 d P A 2
H8'A H 0.2509 0.5997 0.4642 0.035 Uiso 0.50 1 calc PR A 2
C9' C 0.3048(3) 0.4826(11) 0.4643(7) 0.0278(15) Uani 0.50 1 d P A 2
H9'A H 0.3276 0.5492 0.4848 0.033 Uiso 0.50 1 calc PR A 2
C9 C 0.3012(3) 0.4882(11) 0.4809(7) 0.0278(15) Uani 0.50 1 d P A 1
H9A H 0.3229 0.5494 0.5136 0.033 Uiso 0.50 1 calc PR A 1
C10 C 0.31621(8) 0.3652(3) 0.44965(16) 0.0297(6) Uani 1 1 d . . .
H10A H 0.3477 0.3473 0.4599 0.036 Uiso 1 1 calc R A 1
C11' C 0.2816(3) 0.2538(6) 0.4186(8) 0.0291(16) Uani 0.50 1 d P A 2
H11B H 0.2907 0.1652 0.4107 0.035 Uiso 0.50 1 calc PR A 2
C11 C 0.2859(3) 0.2845(6) 0.4088(8) 0.0291(16) Uani 0.50 1 d P A 1
H11A H 0.2957 0.2034 0.3912 0.035 Uiso 0.50 1 calc PR A 1
C12' C 0.2359(4) 0.2880(9) 0.4023(8) 0.0278(15) Uani 0.50 1 d P A 2
H12B H 0.2127 0.2225 0.3824 0.033 Uiso 0.50 1 calc PR A 2
C12 C 0.2396(4) 0.3062(9) 0.3881(8) 0.0278(15) Uani 0.50 1 d P A 1
H12A H 0.2185 0.2435 0.3554 0.033 Uiso 0.50 1 calc PR A 1
C13 C 0.14478(6) 0.4855(2) 0.27764(12) 0.0153(4) Uani 1 1 d . . .
C14 C 0.13566(8) 0.3724(2) 0.22711(14) 0.0207(4) Uani 1 1 d . A .
H14A H 0.1382 0.2850 0.2497 0.025 Uiso 1 1 calc R . .
C15 C 0.12301(8) 0.3889(2) 0.14399(15) 0.0257(5) Uani 1 1 d . . .
H15A H 0.1169 0.3127 0.1096 0.031 Uiso 1 1 calc R A .
C16 C 0.11926(8) 0.5164(3) 0.11112(14) 0.0260(5) Uani 1 1 d . A .
H16A H 0.1106 0.5272 0.0541 0.031 Uiso 1 1 calc R . .
C17 C 0.12806(8) 0.6290(2) 0.16104(14) 0.0224(5) Uani 1 1 d . . .
H17A H 0.1252 0.7162 0.1381 0.027 Uiso 1 1 calc R A .
C18 C 0.14104(7) 0.6135(2) 0.24440(14) 0.0179(4) Uani 1 1 d . A .
H18A H 0.1473 0.6900 0.2786 0.021 Uiso 1 1 calc R . .
C19 C -0.01081(7) 0.5184(2) 0.34980(12) 0.0160(4) Uani 1 1 d . . .
H19A H -0.0431 0.5094 0.3308 0.019 Uiso 1 1 calc R . .
C20 C -0.01936(6) 0.75056(19) 0.36584(12) 0.0144(4) Uani 1 1 d . . .
C21 C -0.02106(7) 0.8092(2) 0.43654(13) 0.0208(4) Uani 1 1 d . . .
H21A H -0.0033 0.7740 0.4876 0.025 Uiso 1 1 calc R . .
C22 C -0.04899(8) 0.9204(2) 0.43219(15) 0.0253(5) Uani 1 1 d . . .
H22A H -0.0506 0.9607 0.4804 0.030 Uiso 1 1 calc R . .
C23 C -0.07428(8) 0.9718(2) 0.35792(16) 0.0260(5) Uani 1 1 d . . .
H23A H -0.0935 1.0472 0.3551 0.031 Uiso 1 1 calc R . .
C24 C -0.07198(8) 0.9144(2) 0.28730(15) 0.0238(5) Uani 1 1 d . . .
H24A H -0.0891 0.9512 0.2363 0.029 Uiso 1 1 calc R . .
C25 C -0.04448(7) 0.8028(2) 0.29124(13) 0.0179(4) Uani 1 1 d . . .
H25A H -0.0429 0.7626 0.2430 0.022 Uiso 1 1 calc R . .
C1S C 0.2460(2) 0.9242(7) 0.2795(4) 0.0490(15) Uani 0.55 1 d P B 1
H1SA H 0.2702 0.9895 0.3068 0.059 Uiso 0.55 1 calc PR B 1
H1SB H 0.2414 0.9255 0.2208 0.059 Uiso 0.55 1 calc PR B 1
Cl1S Cl 0.26247(8) 0.7510(3) 0.3219(2) 0.0548(8) Uani 0.55 1 d P B 1
Cl2S Cl 0.19662(13) 0.9634(3) 0.2967(4) 0.110(2) Uani 0.55 1 d P B 1
C1X C 0.2561(3) 0.9160(10) 0.3198(6) 0.056(2) Uiso 0.45 1 d P C 2
H1XA H 0.2713 0.9543 0.2830 0.067 Uiso 0.45 1 calc PR C 2
H1XB H 0.2715 0.9525 0.3746 0.067 Uiso 0.45 1 calc PR C 2
Cl1X Cl 0.2621(2) 0.7573(8) 0.3222(5) 0.119(3) Uiso 0.45 1 d P C 2
Cl2X Cl 0.1944(2) 0.9701(6) 0.2848(4) 0.0957(17) Uiso 0.45 1 d P C 2

loop_
_atom_site_aniso_label
_atom_site_aniso_U_11
_atom_site_aniso_U_22
_atom_site_aniso_U_33
_atom_site_aniso_U_23
_atom_site_aniso_U_13
_atom_site_aniso_U_12
Pd1 0.01117(10) 0.01035(10) 0.01283(10) -0.00123(5) 0.00362(6) -0.00066(5)
Cl1 0.0166(2) 0.0124(2) 0.0328(3) -0.00663(19) 0.0075(2) -0.00172(17)
P1 0.0109(2) 0.0130(2) 0.0163(2) -0.00029(18) 0.00312(18) 0.00018(18)
S1 0.0125(2) 0.0167(3) 0.0204(3) -0.00512(18) 0.0049(2) -0.00197(17)
O1 0.0125(7) 0.0139(7) 0.0221(7) 0.0023(6) 0.0043(6) 0.0012(5)
N1 0.0136(8) 0.0146(8) 0.0140(8) -0.0010(6) 0.0054(7) 0.0010(6)
C1 0.0133(9) 0.0137(9) 0.0139(9) 0.0003(7) 0.0040(7) 0.0008(7)
C2 0.0135(9) 0.0130(9) 0.0129(8) -0.0010(7) 0.0045(7) -0.0001(7)
C3 0.0158(9) 0.0137(9) 0.0154(9) -0.0018(7) 0.0058(7) -0.0018(7)
C4 0.0152(9) 0.0161(9) 0.0229(10) -0.0024(8) 0.0059(8) -0.0034(8)
C5 0.0197(10) 0.0144(9) 0.0223(10) -0.0014(8) 0.0059(8) -0.0046(8)
C6 0.0198(10) 0.0134(9) 0.0185(10) 0.0001(7) 0.0053(8) 0.0020(8)
C7 0.0115(9) 0.0202(10) 0.0217(10) 0.0027(8) 0.0042(8) 0.0030(8)
C8 0.0139(16) 0.0232(12) 0.049(3) -0.008(2) 0.0093(17) 0.0012(16)
C8' 0.0139(16) 0.0232(12) 0.049(3) -0.008(2) 0.0093(17) 0.0012(16)
C9' 0.0132(14) 0.0308(14) 0.041(4) -0.0090(16) 0.0108(18) -0.0022(9)
C9 0.0132(14) 0.0308(14) 0.041(4) -0.0090(16) 0.0108(18) -0.0022(9)
C10 0.0145(11) 0.0467(16) 0.0274(12) 0.0070(10) 0.0063(9) 0.0075(9)
C11' 0.0139(16) 0.0232(12) 0.049(3) -0.008(2) 0.0093(17) 0.0012(16)
C11 0.0139(16) 0.0232(12) 0.049(3) -0.008(2) 0.0093(17) 0.0012(16)
C12' 0.0132(14) 0.0308(14) 0.041(4) -0.0090(16) 0.0108(18) -0.0022(9)
C12 0.0132(14) 0.0308(14) 0.041(4) -0.0090(16) 0.0108(18) -0.0022(9)
C13 0.0117(9) 0.0171(9) 0.0174(9) -0.0007(7) 0.0051(7) 0.0014(7)
C14 0.0207(11) 0.0188(11) 0.0230(11) -0.0024(8) 0.0077(9) 0.0025(8)
C15 0.0260(12) 0.0292(12) 0.0211(11) -0.0086(9) 0.0067(9) 0.0037(9)
C16 0.0229(11) 0.0393(14) 0.0176(10) 0.0013(9) 0.0090(9) 0.0044(10)
C17 0.0191(11) 0.0276(12) 0.0222(11) 0.0060(8) 0.0094(9) 0.0040(8)
C18 0.0142(9) 0.0183(10) 0.0227(10) -0.0001(8) 0.0080(8) -0.0007(7)
C19 0.0118(9) 0.0189(10) 0.0177(9) -0.0035(8) 0.0054(7) -0.0013(7)
C20 0.0108(8) 0.0133(9) 0.0196(9) -0.0022(7) 0.0056(7) -0.0013(7)
C21 0.0175(10) 0.0244(11) 0.0197(10) -0.0059(8) 0.0051(8) -0.0002(8)
C22 0.0228(11) 0.0224(11) 0.0324(12) -0.0116(10) 0.0113(9) -0.0005(9)
C23 0.0222(11) 0.0148(10) 0.0452(14) -0.0044(10) 0.0168(10) 0.0008(8)
C24 0.0198(11) 0.0200(11) 0.0327(12) 0.0079(9) 0.0099(9) 0.0035(8)
C25 0.0161(9) 0.0186(10) 0.0206(10) 0.0009(8) 0.0080(8) 0.0005(8)
C1S 0.045(3) 0.060(4) 0.046(4) -0.011(3) 0.020(3) -0.019(3)
Cl1S 0.0250(7) 0.0547(11) 0.0765(14) 0.0222(9) 0.0056(6) -0.0185(6)
Cl2S 0.0651(16) 0.0468(12) 0.249(6) -0.070(2) 0.094(3) -0.0370(11)

loop_
_atom_type_symbol
_atom_type_description
_atom_type_scat_dispersion_real
_atom_type_scat_dispersion_imag
_atom_type_scat_source
C C 0.0033 0.0016 'International Tables Vol C Tables 4.2.6.8 and 6.1.1.4'
H H 0.0000 0.0000 'International Tables Vol C Tables 4.2.6.8 and 6.1.1.4'
N N 0.0061 0.0033 'International Tables Vol C Tables 4.2.6.8 and 6.1.1.4'
O O 0.0106 0.0060 'International Tables Vol C Tables 4.2.6.8 and 6.1.1.4'
P P 0.1023 0.0942 'International Tables Vol C Tables 4.2.6.8 and 6.1.1.4'
S S 0.1246 0.1234 'International Tables Vol C Tables 4.2.6.8 and 6.1.1.4'
Cl Cl 0.1484 0.1585 'International Tables Vol C Tables 4.2.6.8 and 6.1.1.4'
Pd Pd -0.9988 1.0072 'International Tables Vol C Tables 4.2.6.8 and 6.1.1.4'

loop_
_geom_angle_atom_site_label_1
_geom_angle_atom_site_label_2
_geom_angle_atom_site_label_3
_geom_angle
C2 Pd1 N1 81.10(7)
C2 Pd1 S1 99.56(6)
N1 Pd1 S1 179.05(5)
C2 Pd1 Cl1 174.13(6)
N1 Pd1 Cl1 94.56(5)
S1 Pd1 Cl1 84.732(18)
O1 P1 C7 103.06(9)
O1 P1 C13 105.75(9)
C7 P1 C13 108.19(9)
O1 P1 S1 114.95(6)
C7 P1 S1 110.34(8)
C13 P1 S1 113.81(7)
P1 S1 Pd1 99.01(3)
C1 O1 P1 121.82(13)
C19 N1 C20 119.58(18)
C19 N1 Pd1 114.25(13)
C20 N1 Pd1 126.14(13)
C6 C1 C2 123.50(19)
C6 C1 O1 113.93(17)
C2 C1 O1 122.54(18)
C1 C2 C3 113.93(18)
C1 C2 Pd1 133.39(15)
C3 C2 Pd1 112.43(14)
C4 C3 C2 123.79(19)
C4 C3 C19 121.61(18)
C2 C3 C19 114.57(18)
C3 C4 C5 119.35(19)
C3 C4 H4A 120.3
C5 C4 H4A 120.3
C6 C5 C4 119.16(19)
C6 C5 H5A 120.4
C4 C5 H5A 120.4
C5 C6 C1 120.19(19)
C5 C6 H6A 119.9
C1 C6 H6A 119.9
C8 C7 C12 120.5(6)
C12 C7 C8' 113.3(5)
C8 C7 C12' 124.0(7)
C8' C7 C12' 119.5(6)
C8 C7 P1 116.7(4)
C12 C7 P1 122.6(4)
C8' C7 P1 122.0(5)
C12' C7 P1 118.5(4)
C7 C8 C9 119.2(9)
C7 C8 H8A 120.4
C9 C8 H8A 120.4
C7 C8' C9' 121.8(11)
C7 C8' H8'A 119.1
C9' C8' H8'A 119.1
C10 C9' C8' 120.0(12)
C10 C9' H9'A 120.0
C8' C9' H9'A 120.0
C8 C9 C10 118.9(10)
C8 C9 H9A 120.5
C10 C9 H9A 120.5
C11 C10 C9' 119.7(7)
C11 C10 C9 118.0(7)
C9' C10 C11' 122.5(7)
C9 C10 C11' 117.9(7)
C11 C10 H10A 121.0
C9' C10 H10A 118.0
C9 C10 H10A 121.0
C11' C10 H10A 119.5
C12' C11' C10 116.5(7)
C12' C11' H11B 121.8
C10 C11' H11B 121.8
C10 C11 C12 124.4(10)
C10 C11 H11A 117.8
C12 C11 H11A 117.8
C11' C12' C7 119.5(7)
C11' C12' H12B 120.3
C7 C12' H12B 120.3
C11 C12 C7 118.9(8)
C11 C12 H12A 120.5
C7 C12 H12A 120.5
C18 C13 C14 120.13(19)
C18 C13 P1 119.35(16)
C14 C13 P1 120.37(16)
C15 C14 C13 119.7(2)
C15 C14 H14A 120.2
C13 C14 H14A 120.2
C16 C15 C14 120.1(2)
C16 C15 H15A 120.0
C14 C15 H15A 120.0
C15 C16 C17 120.5(2)
C15 C16 H16A 119.8
C17 C16 H16A 119.8
C18 C17 C16 119.9(2)
C18 C17 H17A 120.1
C16 C17 H17A 120.1
C17 C18 C13 119.8(2)
C17 C18 H18A 120.1
C13 C18 H18A 120.1
N1 C19 C3 117.39(18)
N1 C19 H19A 121.3
C3 C19 H19A 121.3
C25 C20 C21 120.60(19)
C25 C20 N1 120.15(18)
C21 C20 N1 119.24(18)
C20 C21 C22 119.5(2)
C20 C21 H21A 120.3
C22 C21 H21A 120.3
C23 C22 C21 119.9(2)
C23 C22 H22A 120.0
C21 C22 H22A 120.0
C22 C23 C24 120.5(2)
C22 C23 H23A 119.7
C24 C23 H23A 119.7
C23 C24 C25 119.8(2)
C23 C24 H24A 120.1
C25 C24 H24A 120.1
C20 C25 C24 119.6(2)
C20 C25 H25A 120.2
C24 C25 H25A 120.2
Cl2S C1S Cl1S 106.6(4)
Cl2S C1S H1SA 110.4
Cl1S C1S H1SA 110.4
Cl2S C1S H1SB 110.4
Cl1S C1S H1SB 110.4
H1SA C1S H1SB 108.6
Cl1X C1X Cl2X 113.0(6)
Cl1X C1X H1XA 109.0
Cl2X C1X H1XA 109.0
Cl1X C1X H1XB 109.0
Cl2X C1X H1XB 109.0
H1XA C1X H1XB 107.8

loop_
_geom_bond_atom_site_label_1
_geom_bond_atom_site_label_2
_geom_bond_distance
Pd1 C2 2.006(2)
Pd1 N1 2.0560(18)
Pd1 S1 2.3013(6)
Pd1 Cl1 2.3585(5)
P1 O1 1.5971(15)
P1 C7 1.788(2)
P1 C13 1.796(2)
P1 S1 1.9746(7)
O1 C1 1.406(2)
N1 C19 1.291(3)
N1 C20 1.436(2)
C1 C6 1.394(3)
C1 C2 1.400(3)
C2 C3 1.418(3)
C3 C4 1.392(3)
C3 C19 1.451(3)
C4 C5 1.392(3)
C4 H4A 0.9500
C5 C6 1.384(3)
C5 H5A 0.9500
C6 H6A 0.9500
C7 C8 1.367(17)
C7 C12 1.388(13)
C7 C8' 1.388(19)
C7 C12' 1.416(11)
C8 C9 1.388(14)
C8 H8A 0.9500
C8' C9' 1.402(14)
C8' H8'A 0.9500
C9' C10 1.272(9)
C9' H9'A 0.9500
C9 C10 1.480(8)
C9 H9A 0.9500
C10 C11 1.267(8)
C10 C11' 1.516(7)
C10 H10A 0.9500
C11' C12' 1.395(15)
C11' H11B 0.9500
C11 C12 1.377(15)
C11 H11A 0.9500
C12' H12B 0.9500
C12 H12A 0.9500
C13 C18 1.392(3)
C13 C14 1.404(3)
C14 C15 1.387(3)
C14 H14A 0.9500
C15 C16 1.385(4)
C15 H15A 0.9500
C16 C17 1.394(3)
C16 H16A 0.9500
C17 C18 1.389(3)
C17 H17A 0.9500
C18 H18A 0.9500
C19 H19A 0.9500
C20 C25 1.384(3)
C20 C21 1.385(3)
C21 C22 1.394(3)
C21 H21A 0.9500
C22 C23 1.378(4)
C22 H22A 0.9500
C23 C24 1.385(3)
C23 H23A 0.9500
C24 C25 1.391(3)
C24 H24A 0.9500
C25 H25A 0.9500
C1S Cl2S 1.700(7)
C1S Cl1S 1.883(8)
C1S H1SA 0.9900
C1S H1SB 0.9900
C1X Cl1X 1.592(13)
C1X Cl2X 1.886(11)
C1X H1XA 0.9900
C1X H1XB 0.9900

loop_
_geom_torsion_atom_site_label_1
_geom_torsion_atom_site_label_2
_geom_torsion_atom_site_label_3
_geom_torsion_atom_site_label_4
_geom_torsion
O1 P1 S1 Pd1 -55.65(7)
C7 P1 S1 Pd1 -171.64(8)
C13 P1 S1 Pd1 66.53(7)
C2 Pd1 S1 P1 24.69(6)
Cl1 Pd1 S1 P1 -159.36(3)
C7 P1 O1 C1 -176.23(15)
C13 P1 O1 C1 -62.76(16)
S1 P1 O1 C1 63.67(15)
C2 Pd1 N1 C19 0.40(15)
Cl1 Pd1 N1 C19 -175.61(15)
C2 Pd1 N1 C20 -177.39(17)
Cl1 Pd1 N1 C20 6.61(16)
P1 O1 C1 C6 155.62(15)
P1 O1 C1 C2 -26.2(2)
C6 C1 C2 C3 -3.2(3)
O1 C1 C2 C3 178.78(17)
C6 C1 C2 Pd1 170.42(16)
O1 C1 C2 Pd1 -7.6(3)
N1 Pd1 C2 C1 -177.0(2)
S1 Pd1 C2 C1 2.3(2)
N1 Pd1 C2 C3 -3.27(14)
S1 Pd1 C2 C3 176.04(13)
C1 C2 C3 C4 2.5(3)
Pd1 C2 C3 C4 -172.51(16)
C1 C2 C3 C19 -179.46(17)
Pd1 C2 C3 C19 5.5(2)
C2 C3 C4 C5 -0.1(3)
C19 C3 C4 C5 -178.0(2)
C3 C4 C5 C6 -1.7(3)
C4 C5 C6 C1 1.1(3)
C2 C1 C6 C5 1.6(3)
O1 C1 C6 C5 179.74(18)
O1 P1 C7 C8 -134.3(10)
C13 P1 C7 C8 114.0(10)
S1 P1 C7 C8 -11.1(10)
O1 P1 C7 C12 51.9(5)
C13 P1 C7 C12 -59.8(5)
S1 P1 C7 C12 175.1(5)
O1 P1 C7 C8' -145.7(9)
C13 P1 C7 C8' 102.6(9)
S1 P1 C7 C8' -22.5(9)
O1 P1 C7 C12' 35.6(6)
C13 P1 C7 C12' -76.1(6)
S1 P1 C7 C12' 158.8(6)
C12 C7 C8 C9 -1(2)
C8' C7 C8 C9 -54(6)
C12' C7 C8 C9 16(2)
P1 C7 C8 C9 -174.6(13)
C8 C7 C8' C9' 124(8)
C12 C7 C8' C9' -8.0(18)
C12' C7 C8' C9' 7(2)
P1 C7 C8' C9' -172.0(11)
C7 C8' C9' C10 -4(2)
C7 C8 C9 C10 1(2)
C8' C9' C10 C11 13.0(14)
C8' C9' C10 C9 -72(4)
C8' C9' C10 C11' -1.4(19)
C8 C9 C10 C11 -3(2)
C8 C9 C10 C9' 99(4)
C8 C9 C10 C11' -16.9(15)
C11 C10 C11' C12' -78(4)
C9' C10 C11' C12' 3.5(17)
C9 C10 C11' C12' 16.1(12)
C9' C10 C11 C12 -10.2(15)
C9 C10 C11 C12 3.2(17)
C11' C10 C11 C12 96(5)
C10 C11' C12' C7 -0.4(16)
C8 C7 C12' C11' -16.5(13)
C12 C7 C12' C11' 64(3)
C8' C7 C12' C11' -4.4(18)
P1 C7 C12' C11' 174.3(8)
C10 C11 C12 C7 -2.6(17)
C8 C7 C12 C11 1.1(18)
C8' C7 C12 C11 10.8(11)
C12' C7 C12 C11 -107(4)
P1 C7 C12 C11 174.7(8)
O1 P1 C13 C18 150.61(16)
C7 P1 C13 C18 -99.52(17)
S1 P1 C13 C18 23.49(18)
O1 P1 C13 C14 -33.87(19)
C7 P1 C13 C14 75.99(19)
S1 P1 C13 C14 -161.00(15)
C18 C13 C14 C15 0.1(3)
P1 C13 C14 C15 -175.35(18)
C13 C14 C15 C16 -0.2(4)
C14 C15 C16 C17 -0.1(4)
C15 C16 C17 C18 0.5(4)
C16 C17 C18 C13 -0.6(3)
C14 C13 C18 C17 0.3(3)
P1 C13 C18 C17 175.80(16)
C20 N1 C19 C3 -179.44(17)
Pd1 N1 C19 C3 2.6(2)
C4 C3 C19 N1 172.60(19)
C2 C3 C19 N1 -5.5(3)
C19 N1 C20 C25 -71.0(3)
Pd1 N1 C20 C25 106.7(2)
C19 N1 C20 C21 108.3(2)
Pd1 N1 C20 C21 -74.0(2)
C25 C20 C21 C22 1.1(3)
N1 C20 C21 C22 -178.2(2)
C20 C21 C22 C23 -0.6(4)
C21 C22 C23 C24 -0.5(4)
C22 C23 C24 C25 1.0(3)
C21 C20 C25 C24 -0.6(3)
N1 C20 C25 C24 178.71(19)
C23 C24 C25 C20 -0.5(3)
